data_2012994
loop_
_publ_author_name
'He, Junlin'
'Seela, Frank'
'Eickmeier, Henning'
'Reuter, Hans'

_publ_section_title
;
 The regioisomeric
 1<i>H</i>(2<i>H</i>)-pyrazolo[3,4-<i>d</i>]pyrimidine <i>N</i>^1^- and
 <i>N</i>^2^-(2'-deoxy-\b-<small>D</small>-ribofuranosides)
;
_journal_issue 10
_journal_name_full 'Acta Crystallographica Section C'
_journal_page_first o593
_journal_page_last o595
_journal_paper_doi 10.1107/S0108270102014944
_journal_volume 58
_journal_year 2002
_chemical_formula_iupac 'C10 H12 N4 O3'
_chemical_formula_moiety 'C10 H12 N4 O3'
_chemical_formula_sum 'C10 H12 N4 O3'
_chemical_formula_weight 236.24
_chemical_melting_point 421.15
_chemical_name_systematic
;
1-(2-deoxy-\b-D-erythro-furanosyl)-1H-pyrazolo[3,4-d]pyrimidine
;
_space_group_IT_number 19
_symmetry_cell_setting orthorhombic
_symmetry_space_group_name_Hall 'P 2ac 2ab'
_symmetry_space_group_name_H-M 'P 21 21 21'
_atom_sites_solution_hydrogens geom
_atom_sites_solution_primary direct
_atom_sites_solution_secondary difmap
_audit_creation_method SHELXL-97
_cell_angle_alpha 90.00
_cell_angle_beta 90.00
_cell_angle_gamma 90.00
_cell_formula_units_Z 4
_cell_length_a 6.9306(8)
_cell_length_b 11.1084(15)
_cell_length_c 13.7591(11)
_cell_measurement_reflns_used 40
_cell_measurement_temperature 293(2)
_cell_measurement_theta_max 12.51
_cell_measurement_theta_min 6.87
_cell_volume 1059.3(2)
_computing_cell_refinement XSCANS
_computing_data_collection 'XSCANS (Siemens, 1996)'
_computing_data_reduction 'SHELXTL (Sheldrick, 1997)'
_computing_molecular_graphics SHELXTL
_computing_publication_material SHELXTL
_computing_structure_refinement SHELXTL
_computing_structure_solution SHELXTL
_diffrn_ambient_temperature 293(2)
_diffrn_measured_fraction_theta_full 1.000
_diffrn_measured_fraction_theta_max 1.000
_diffrn_measurement_device_type 'Bruker P4'
_diffrn_measurement_method 2\q/\w
_diffrn_radiation_monochromator graphite
_diffrn_radiation_source 'fine-focus sealed tube'
_diffrn_radiation_type MoK\a
_diffrn_radiation_wavelength 0.71073
_diffrn_reflns_av_R_equivalents 0.0214
_diffrn_reflns_av_sigmaI/netI 0.0229
_diffrn_reflns_limit_h_max 9
_diffrn_reflns_limit_h_min -1
_diffrn_reflns_limit_k_max 1
_diffrn_reflns_limit_k_min -15
_diffrn_reflns_limit_l_max 1
_diffrn_reflns_limit_l_min -19
_diffrn_reflns_number 2375
_diffrn_reflns_theta_full 29.99
_diffrn_reflns_theta_max 29.99
_diffrn_reflns_theta_min 2.36
_diffrn_standards_decay_% none
_diffrn_standards_interval_count 97
_diffrn_standards_number 3
_exptl_absorpt_coefficient_mu 0.113
_exptl_absorpt_correction_type none
_exptl_crystal_colour colourless
_exptl_crystal_density_diffrn 1.481
_exptl_crystal_density_method 'not measured'
_exptl_crystal_description 'transparent needle'
_exptl_crystal_F_000 496
_exptl_crystal_size_max 0.58
_exptl_crystal_size_mid 0.28
_exptl_crystal_size_min 0.28
_refine_diff_density_max 0.213
_refine_diff_density_min -0.176
_refine_ls_extinction_coef 0.023(3)
_refine_ls_extinction_expression Fc^*^=kFc[1+0.001xFc^2^\l^3^/sin(2\q)]^-1/4^
_refine_ls_extinction_method SHELXTL
_refine_ls_goodness_of_fit_ref 1.032
_refine_ls_hydrogen_treatment mixed
_refine_ls_matrix_type full
_refine_ls_number_parameters 164
_refine_ls_number_reflns 1784
_refine_ls_number_restraints 4
_refine_ls_restrained_S_all 1.031
_refine_ls_R_factor_all 0.0542
_refine_ls_R_factor_gt 0.0424
_refine_ls_shift/su_max <0.001
_refine_ls_shift/su_mean 0.000
_refine_ls_structure_factor_coef Fsqd
_refine_ls_weighting_details 'calc w = 1/[\s^2^(Fo^2^)+(0.0518P)^2^+0.1719P] where P = (Fo^2^+2Fc^2^)/3'
_refine_ls_weighting_scheme calc
_refine_ls_wR_factor_gt 0.0985
_refine_ls_wR_factor_ref 0.1046
_reflns_number_gt 1474
_reflns_number_total 1784
_reflns_threshold_expression I>2\s(I)
_cod_data_source_file ln1143.cif
_cod_data_source_block II
_cod_depositor_comments
;
The following automatic conversions were performed:
'_geom_bond_publ_flag' value 'N' changed to 'n' according to
'/home/saulius/struct/CIF-dictionaries/cif_core.dic' dictionary named
'cif_core.dic' version 2.4.1 from 2010-06-29 (30
times).

'_geom_bond_publ_flag' value 'Y' changed to 'y' according to
'/home/saulius/struct/CIF-dictionaries/cif_core.dic' dictionary named
'cif_core.dic' version 2.4.1 from 2010-06-29.

Automatic conversion script
Id: cif_fix_enum 1527 2010-12-29 10:47:43Z saulius 

The following automatic conversions were performed:

'_geom_bond_publ_flag' value 'N' changed to 'n' according to
/home/saulius/struct/CIF-dictionaries/cif_core.dic dictionary named
'cif_core.dic' version 2.4.1 from 2010-06-29 (30
times).

'_geom_bond_publ_flag' value 'Y' changed to 'y' according to
/home/saulius/struct/CIF-dictionaries/cif_core.dic dictionary named
'cif_core.dic' version 2.4.1 from
2010-06-29.

'_geom_angle_publ_flag' value 'N' changed to 'n'
according to /home/saulius/struct/CIF-dictionaries/cif_core.dic
dictionary named 'cif_core.dic' version 2.4.1 from 2010-06-29 (52
times).

'_geom_angle_publ_flag' value 'Y' changed to 'y' according
to /home/saulius/struct/CIF-dictionaries/cif_core.dic dictionary
named 'cif_core.dic' version 2.4.1 from 2010-06-29 (2
times).

'_geom_torsion_publ_flag' value 'Y' changed to 'y' according
to /home/saulius/struct/CIF-dictionaries/cif_core.dic dictionary
named 'cif_core.dic' version 2.4.1 from 2010-06-29 (18
times).

'_geom_torsion_publ_flag' value 'N' changed to 'n' according
to /home/saulius/struct/CIF-dictionaries/cif_core.dic dictionary
named 'cif_core.dic' version 2.4.1 from 2010-06-29 (20 times).

Automatic conversion script
Id: cif_fix_values 1715 2011-07-08 13:25:40Z adriana 
;
_cod_database_code 2012994
_cod_database_fobs_code 2012994

loop_
_symmetry_equiv_pos_as_xyz
'x, y, z'
'-x+1/2, -y, z+1/2'
'-x, y+1/2, -z+1/2'
'x+1/2, -y+1/2, -z'

loop_
_atom_site_label
_atom_site_fract_x
_atom_site_fract_y
_atom_site_fract_z
_atom_site_U_iso_or_equiv
_atom_site_adp_type
_atom_site_calc_flag
_atom_site_refinement_flags
_atom_site_occupancy
_atom_site_disorder_assembly
_atom_site_disorder_group
_atom_site_type_symbol
N1 0.8924(3) 0.39168(15) 0.57596(12) 0.0360(4) Uani d . 1 . . N
N2 1.0487(3) 0.40571(19) 0.51553(14) 0.0477(5) Uani d . 1 . . N
C3 1.0090(4) 0.4989(2) 0.45950(16) 0.0479(6) Uani d . 1 . . C
H3A 1.0911 0.5288 0.4118 0.051(2) Uiso calc R 1 . . H
C3A 0.8249(3) 0.54761(19) 0.48135(15) 0.0379(5) Uani d . 1 . . C
C4 0.7003(4) 0.6378(2) 0.44932(17) 0.0463(6) Uani d . 1 . . C
H4A 0.7374 0.6872 0.3981 0.051(2) Uiso calc R 1 . . H
N5 0.5300(3) 0.65408(18) 0.49068(15) 0.0520(5) Uani d . 1 . . N
C6 0.4842(4) 0.5813(2) 0.56550(18) 0.0489(6) Uani d . 1 . . C
H6A 0.3653 0.5956 0.5947 0.051(2) Uiso calc R 1 . . H
N7 0.5877(3) 0.49145(16) 0.60313(12) 0.0379(4) Uani d . 1 . . N
C7A 0.7571(3) 0.47689(16) 0.55842(13) 0.0310(4) Uani d . 1 . . C
C1' 0.8940(3) 0.30189(17) 0.65227(14) 0.0342(4) Uani d . 1 . . C
H1'A 0.7628 0.2935 0.6779 0.051(2) Uiso calc R 1 . . H
C2' 0.9654(4) 0.17831(17) 0.62058(15) 0.0412(5) Uani d . 1 . . C
H2'A 1.0645 0.1845 0.5710 0.051(2) Uiso calc R 1 . . H
H2'B 0.8606 0.1286 0.5966 0.051(2) Uiso calc R 1 . . H
O3' 0.8964(3) 0.09209(14) 0.77947(14) 0.0558(5) Uani d D 1 . . O
H3'O 0.877(4) 0.0222(19) 0.7689(17) 0.051(2) Uiso d D 1 . . H
C3' 1.0469(3) 0.12955(16) 0.71604(15) 0.0366(5) Uani d D 1 . . C
H3'C 1.1407 0.0651 0.7048 0.051(2) Uiso calc R 1 . . H
C4' 1.1416(3) 0.24088(16) 0.75843(13) 0.0323(4) Uani d . 1 . . C
H4' 1.1428 0.2349 0.8295 0.051(2) Uiso calc R 1 . . H
O4' 1.0180(3) 0.33941(11) 0.72936(10) 0.0393(4) Uani d . 1 . . O
C5' 1.3446(4) 0.2612(2) 0.72202(16) 0.0451(5) Uani d D 1 . . C
H5'A 1.4254 0.1936 0.7404 0.051(2) Uiso calc R 1 . . H
H5'B 1.3440 0.2668 0.6517 0.051(2) Uiso calc R 1 . . H
O5' 1.4201(3) 0.3684(2) 0.76204(12) 0.0683(6) Uani d D 1 . . O
H5'O 1.483(4) 0.401(2) 0.7210(16) 0.051(2) Uiso d D 1 . . H

loop_
_atom_site_aniso_label
_atom_site_aniso_U_11
_atom_site_aniso_U_22
_atom_site_aniso_U_33
_atom_site_aniso_U_12
_atom_site_aniso_U_13
_atom_site_aniso_U_23
N1 0.0363(9) 0.0364(8) 0.0354(8) 0.0026(8) 0.0028(8) 0.0077(7)
N2 0.0410(10) 0.0561(11) 0.0461(9) 0.0032(10) 0.0103(9) 0.0122(9)
C3 0.0466(13) 0.0568(13) 0.0402(10) -0.0023(12) 0.0071(11) 0.0144(10)
C3A 0.0445(12) 0.0370(10) 0.0323(9) -0.0062(9) -0.0047(10) 0.0029(8)
C4 0.0593(15) 0.0379(10) 0.0417(11) -0.0043(11) -0.0107(11) 0.0090(10)
N5 0.0586(13) 0.0423(10) 0.0551(11) 0.0082(10) -0.0069(11) 0.0093(9)
C6 0.0463(13) 0.0447(11) 0.0556(13) 0.0100(11) 0.0005(13) 0.0018(11)
N7 0.0386(9) 0.0349(8) 0.0402(8) 0.0008(8) 0.0014(8) 0.0011(7)
C7A 0.0357(10) 0.0277(8) 0.0296(8) -0.0028(8) -0.0068(8) -0.0011(8)
C1' 0.0375(10) 0.0291(8) 0.0361(9) 0.0008(8) -0.0006(9) 0.0046(8)
C2' 0.0519(13) 0.0279(9) 0.0437(10) -0.0034(10) -0.0042(10) -0.0079(8)
O3' 0.0634(12) 0.0287(7) 0.0754(11) -0.0061(8) 0.0228(11) 0.0080(8)
C3' 0.0439(11) 0.0216(7) 0.0444(10) 0.0019(8) 0.0067(10) 0.0007(8)
C4' 0.0419(11) 0.0253(8) 0.0297(8) 0.0037(8) 0.0016(9) 0.0029(7)
O4' 0.0573(10) 0.0230(6) 0.0378(7) 0.0074(7) -0.0082(8) -0.0025(5)
C5' 0.0461(12) 0.0483(12) 0.0408(10) -0.0065(11) 0.0039(11) -0.0028(10)
O5' 0.0808(14) 0.0824(13) 0.0418(8) -0.0455(12) 0.0150(10) -0.0154(9)

loop_
_atom_type_symbol
_atom_type_description
_atom_type_scat_dispersion_real
_atom_type_scat_dispersion_imag
_atom_type_scat_source
C C 0.0033 0.0000 'International Tables Vol C Tables 4.2.6.8 and 6.1.1.4'
H H 0.0000 0.0000 'International Tables Vol C Tables 4.2.6.8 and 6.1.1.4'
N N 0.0061 0.0000 'International Tables Vol C Tables 4.2.6.8 and 6.1.1.4'
O O 0.0106 0.0000 'International Tables Vol C Tables 4.2.6.8 and 6.1.1.4'

loop_
_geom_angle_atom_site_label_1
_geom_angle_atom_site_label_2
_geom_angle_atom_site_label_3
_geom_angle
_geom_angle_publ_flag
C7A N1 N2 111.02(16) n
C7A N1 C1' 128.04(18) y
N2 N1 C1' 120.69(17) y
C3 N2 N1 106.14(19) n
N2 C3 C3A 111.3(2) n
N2 C3 H3A 124.4 n
C3A C3 H3A 124.4 n
C4 C3A C7A 115.8(2) n
C4 C3A C3 139.9(2) n
C7A C3A C3 104.37(19) n
N5 C4 C3A 121.0(2) n
N5 C4 H4A 119.5 n
C3A C4 H4A 119.5 n
C4 N5 C6 117.2(2) n
N7 C6 N5 128.3(2) n
N7 C6 H6A 115.9 n
N5 C6 H6A 115.9 n
C6 N7 C7A 112.62(19) n
N7 C7A N1 127.69(18) n
N7 C7A C3A 125.15(19) n
N1 C7A C3A 107.15(19) n
O4' C1' N1 110.02(16) n
O4' C1' C2' 106.30(16) n
N1 C1' C2' 114.57(16) n
O4' C1' H1'A 108.6 n
N1 C1' H1'A 108.6 n
C2' C1' H1'A 108.6 n
C1' C2' C3' 101.15(15) n
C1' C2' H2'A 111.5 n
C3' C2' H2'A 111.5 n
C1' C2' H2'B 111.5 n
C3' C2' H2'B 111.5 n
H2'A C2' H2'B 109.4 n
C3' O3' H3'O 107.1(16) n
O3' C3' C4' 108.66(17) n
O3' C3' C2' 111.1(2) n
C4' C3' C2' 101.62(15) n
O3' C3' H3'C 111.7 n
C4' C3' H3'C 111.7 n
C2' C3' H3'C 111.7 n
O4' C4' C5' 110.30(16) n
O4' C4' C3' 104.74(16) n
C5' C4' C3' 113.41(17) n
O4' C4' H4' 109.4 n
C5' C4' H4' 109.4 n
C3' C4' H4' 109.4 n
C1' O4' C4' 109.93(14) n
O5' C5' C4' 110.00(19) n
O5' C5' H5'A 109.7 n
C4' C5' H5'A 109.7 n
O5' C5' H5'B 109.7 n
C4' C5' H5'B 109.7 n
H5'A C5' H5'B 108.2 n
C5' O5' H5'O 107.9(16) n

loop_
_geom_bond_atom_site_label_1
_geom_bond_atom_site_label_2
_geom_bond_site_symmetry_2
_geom_bond_distance
_geom_bond_publ_flag
N1 C7A . 1.354(3) n
N1 N2 . 1.374(2) n
N1 C1' . 1.448(2) y
N2 C3 . 1.320(3) n
C3 C3A . 1.418(3) n
C3 H3A . 0.9300 n
C3A C4 . 1.394(3) n
C3A C7A . 1.401(3) n
C4 N5 . 1.323(3) n
C4 H4A . 0.9300 n
N5 C6 . 1.347(3) n
C6 N7 . 1.334(3) n
C6 H6A . 0.9300 n
N7 C7A . 1.335(3) n
C1' O4' . 1.427(2) n
C1' C2' . 1.523(3) n
C1' H1'A . 0.9800 n
C2' C3' . 1.529(3) n
C2' H2'A . 0.9700 n
C2' H2'B . 0.9700 n
O3' C3' . 1.422(3) n
O3' H3'O . 0.80(2) n
C3' C4' . 1.517(3) n
C3' H3'C . 0.9800 n
C4' O4' . 1.446(2) n
C4' C5' . 1.510(3) n
C4' H4' . 0.9800 n
C5' O5' . 1.412(3) n
C5' H5'A . 0.9700 n
C5' H5'B . 0.9700 n
O5' H5'O . 0.80(2) n

loop_
_geom_hbond_atom_site_label_D
_geom_hbond_atom_site_label_H
_geom_hbond_atom_site_label_A
_geom_hbond_site_symmetry_A
_geom_hbond_distance_DH
_geom_hbond_distance_HA
_geom_hbond_distance_DA
_geom_hbond_angle_DHA
O3' H3'O O4' 3_746 0.80(2) 2.16(2) 2.871(2) 149(3)
O5' H5'O N7 1_655 0.80(2) 2.04(2) 2.828(3) 168(3)

loop_
_geom_torsion_atom_site_label_1
_geom_torsion_atom_site_label_2
_geom_torsion_atom_site_label_3
_geom_torsion_atom_site_label_4
_geom_torsion
_geom_torsion_publ_flag
C7A N1 N2 C3 -0.8(3) y
C1' N1 N2 C3 -175.5(2) y
N1 N2 C3 C3A -0.5(3) n
N2 C3 C3A C4 -177.2(3) n
N2 C3 C3A C7A 1.5(3) n
C7A C3A C4 N5 0.4(3) n
C3 C3A C4 N5 178.9(3) n
C3A C4 N5 C6 1.0(3) n
C4 N5 C6 N7 -1.6(4) n
N5 C6 N7 C7A 0.6(3) n
C6 N7 C7A N1 -177.3(2) n
C6 N7 C7A C3A 1.0(3) n
N2 N1 C7A N7 -179.71(19) n
C1' N1 C7A N7 -5.5(3) n
N2 N1 C7A C3A 1.8(2) n
C1' N1 C7A C3A 176.0(2) n
C4 C3A C7A N7 -1.4(3) y
C3 C3A C7A N7 179.51(19) y
C4 C3A C7A N1 177.12(18) n
C3 C3A C7A N1 -1.9(2) n
C7A N1 C1' O4' -100.4(2) y
N2 N1 C1' O4' 73.3(2) y
C7A N1 C1' C2' 139.9(2) y
N2 N1 C1' C2' -46.4(3) n
O4' C1' C2' C3' 30.5(2) y
N1 C1' C2' C3' 152.21(19) y
C1' C2' C3' O3' 76.1(2) y
C1' C2' C3' C4' -39.3(2) y
O3' C3' C4' O4' -82.19(18) n
C2' C3' C4' O4' 35.0(2) y
O3' C3' C4' C5' 157.48(17) y
C2' C3' C4' C5' -85.3(2) n
N1 C1' O4' C4' -133.65(17) y
C2' C1' O4' C4' -9.1(2) n
C5' C4' O4' C1' 105.76(19) y
C3' C4' O4' C1' -16.6(2) y
O4' C4' C5' O5' 60.9(2) y
C3' C4' C5' O5' 177.97(18) y

loop_
_cod_related_entry_id
_cod_related_entry_database
_cod_related_entry_code
1 ChemSpider 10208775
